data_7129379
loop_
_publ_author_name
'Muang-Non, Phonlakrit'
'Toop, Hamish D.'
'Doonan, Christian J.'
'White, Nicholas G.'

_publ_section_title
;
 Use of modulators and light to control crystallisation of a hydrogen
 bonded framework
;
_journal_name_full 'Chemical Communications'
_journal_paper_doi 10.1039/D1CC06164J
_journal_year 2022
_chemical_formula_moiety 'C29 H32 N8, 2(C14 H8 N2 O4)'
_chemical_formula_sum 'C57 H48 N12 O8'
_chemical_formula_weight 1029.07
_chemical_properties_physical 'Rapidly loses solvent'
_space_group_crystal_system tetragonal
_space_group_IT_number 86
_space_group_name_Hall '-P 4bc'
_space_group_name_H-M_alt 'P 42/n :2'
_atom_sites_solution_hydrogens geom
_audit_update_record
;
2021-10-27 deposited with the CCDC.	2021-12-02 downloaded from the CCDC.
;
_cell_angle_alpha 90
_cell_angle_beta 90
_cell_angle_gamma 90
_cell_formula_units_Z 2
_cell_length_a 25.440(4)
_cell_length_b 25.440(4)
_cell_length_c 7.3400(15)
_cell_measurement_reflns_used 64383
_cell_measurement_temperature 100
_cell_measurement_theta_max 26.367
_cell_measurement_theta_min 0.800
_cell_volume 4750.4(14)
_computing_cell_refinement 'XDS (Kabsch, 1993)'
_computing_data_collection 'AS QEGUI'
_computing_data_reduction 'XDS (Kabsch, 1993)'
_computing_publication_material 'OLEX2 (Dolomanov et al., 2009)'
_computing_structure_refinement 'SHELXL (Sheldrick, 2015)'
_computing_structure_solution 'SHELXS (Sheldrick, 2008)'
_diffrn_ambient_temperature 100
_diffrn_measured_fraction_theta_full 0.985
_diffrn_measured_fraction_theta_max 0.981
_diffrn_measurement_device_type 'Dectris Eiger 16M'
_diffrn_measurement_method 'Omega Scan'
_diffrn_radiation_monochromator 'Silicon Double Crystal'
_diffrn_radiation_source 'MX2 Beamline Australian Synchrotron'
_diffrn_radiation_type Synchrotron
_diffrn_radiation_wavelength 0.71075
_diffrn_reflns_av_R_equivalents 0.0517
_diffrn_reflns_av_unetI/netI 0.0216
_diffrn_reflns_Laue_measured_fraction_full 0.985
_diffrn_reflns_Laue_measured_fraction_max 0.981
_diffrn_reflns_limit_h_max 31
_diffrn_reflns_limit_h_min -31
_diffrn_reflns_limit_k_max 31
_diffrn_reflns_limit_k_min -31
_diffrn_reflns_limit_l_max 8
_diffrn_reflns_limit_l_min -8
_diffrn_reflns_number 64383
_diffrn_reflns_point_group_measured_fraction_full 0.985
_diffrn_reflns_point_group_measured_fraction_max 0.981
_diffrn_reflns_theta_full 25.242
_diffrn_reflns_theta_max 26.367
_diffrn_reflns_theta_min 0.800
_exptl_absorpt_correction_type none
_exptl_crystal_colour orange
_exptl_crystal_description rod
_exptl_crystal_recrystallization_method 'Re-crystallisation from solvent: Water/ethanol'
_exptl_crystal_size_max 0.30
_exptl_crystal_size_mid 0.02
_exptl_crystal_size_min 0.02
_platon_squeeze_details
;
TITL 35_sq_sq_sq_sq_sqP 42/n_sq    R = 0.05
CELL   25.4400   25.4400    7.3400     90.00     90.00     90.00
SPGR P42/n
# Solvent Accessible Volume =      2544
# Electrons Found in S.A.V. =      1073
# Note: Atoms in Void are Labelled as Cxxx and Qxxx for all Others
C101 0.958 0.734 0.254 !       5.55 eA-3
C102 0.447 0.271 0.362 !       4.01 eA-3
C103 0.125 0.953 0.082 !       3.47 eA-3
C104 0.869 0.436 0.619 !       2.94 eA-3
C105 0.307 0.490 0.335 !       2.86 eA-3
C106 0.895 0.334 0.134 !       1.93 eA-3
C107 0.442 0.799 0.193 !       1.79 eA-3
C108 0.968 0.274 0.498 !       1.70 eA-3
C109 0.903 0.191 0.478 !       1.55 eA-3
C110 0.059 0.709 0.342 !       1.43 eA-3
Q111 0.368 0.526 0.257 !       1.41 eA-3
C112 0.639 0.409 0.027 !       1.36 eA-3
C113 0.332 0.755 0.737 !       1.20 eA-3
C114 0.835 0.258 0.359 !       1.17 eA-3
C115 0.623 0.392 0.467 !       1.11 eA-3
C116 0.443 0.712 0.161 !       1.10 eA-3
C117 0.979 0.253 0.323 !       1.06 eA-3
C118 0.689 0.268 0.124 !       1.05 eA-3
C119 0.359 0.779 0.072 !       0.89 eA-3
C120 0.198 0.712 0.409 !       0.88 eA-3
C121 0.586 0.297 0.843 !       0.87 eA-3
C122 0.132 0.647 0.157 !       0.86 eA-3
C123 0.391 0.718-0.003 !       0.85 eA-3
C124 0.789 0.196-0.010 !       0.83 eA-3
C125 0.646 0.263 0.535 !       0.78 eA-3
C126 0.890 0.214 0.620 !       0.75 eA-3
Q127 0.117 0.591 0.750 !       0.75 eA-3
C128 0.821 0.297 0.295 !       0.71 eA-3
C129 0.050 0.749 0.065 !       0.68 eA-3
C130 0.867 0.376 0.299 !       0.67 eA-3
C131 0.834 0.270 0.620 !       0.67 eA-3
C132 0.128 0.618 0.637 !       0.66 eA-3
C133 0.327 0.749 0.292 !       0.65 eA-3
C134 0.400 0.758 0.375 !       0.61 eA-3
Q135 0.858 0.985 0.086 !       0.57 eA-3
C136 0.954 0.228 0.153 !       0.57 eA-3
Q137 0.397 0.306 0.342 !       0.57 eA-3
C138 0.320 0.733 0.382 !       0.55 eA-3
C139 0.130 0.790 0.869 !       0.54 eA-3
C140 0.763 0.365 0.785 !       0.54 eA-3
Q141 0.820 1.000 0.087 !       0.54 eA-3
Q142 0.994 0.675 0.491 !       0.52 eA-3
C143 0.180 0.805 0.320 !       0.52 eA-3
C144 0.205 0.978 0.137 !       0.51 eA-3
C145 0.823 0.429 0.407 !       0.51 eA-3
Q146 0.328 0.951 0.067 !       0.50 eA-3
;
_refine_diff_density_max 0.256
_refine_diff_density_min -0.256
_refine_diff_density_rms 0.057
_refine_ls_extinction_method none
_refine_ls_goodness_of_fit_ref 1.092
_refine_ls_hydrogen_treatment constr
_refine_ls_matrix_type full
_refine_ls_number_parameters 175
_refine_ls_number_reflns 4758
_refine_ls_number_restraints 93
_refine_ls_restrained_S_all 1.154
_refine_ls_R_factor_all 0.0558
_refine_ls_R_factor_gt 0.0556
_refine_ls_shift/su_max 0.000
_refine_ls_shift/su_mean 0.000
_refine_ls_structure_factor_coef Fsqd
_refine_ls_weighting_details 'w=1/[\s^2^(Fo^2^)+(0.1246P)^2^+0.8669P] where P=(Fo^2^+2Fc^2^)/3'
_refine_ls_weighting_scheme calc
_refine_ls_wR_factor_gt 0.1808
_refine_ls_wR_factor_ref 0.1811
_reflns_Friedel_coverage 0.000
_reflns_number_gt 4717
_reflns_number_total 4758
_reflns_threshold_expression 'I > 2\s(I)'
_cod_data_source_file d1cc06164j2.cif
_cod_data_source_block 1DiA2
_cod_depositor_comments
;
The following automatic conversions were performed:

data item '_exptl_absorpt_correction_type' value 'None' was changed
to 'none' in accordance with the
/home/data/users/saulius/crontab/automatic-downloads/rss-feeds/RSC/lib/dictionaries/cif_core.dic
dictionary named 'cif_core.dic' version 2.4.2 last updated on
2011-04-26.

Automatic conversion script
Id: cif_fix_values 7556 2019-12-06 15:28:31Z antanas 
;
_cod_original_cell_volume 4750.4(17)
_cod_original_sg_symbol_H-M 'P 42/n'
_cod_database_code 7129379
_shelx_space_group_comment
;
The symmetry employed for this shelxl refinement is uniquely defined
by the following loop, which should always be used as a source of
symmetry information in preference to the above space-group names.
They are only intended as comments.
;
_platon_squeeze_void_probe_radius 1.20
_olex2_submission_special_instructions 'No special instructions were received'

loop_
_space_group_symop_operation_xyz
'x, y, z'
'-y, x+1/2, z+1/2'
'-x+1/2, -y+1/2, z'
'y+1/2, -x, z+1/2'
'-x, -y, -z'
'y, -x-1/2, -z-1/2'
'x-1/2, y-1/2, -z'
'-y-1/2, x, -z-1/2'

loop_
_atom_site_label
_atom_site_type_symbol
_atom_site_fract_x
_atom_site_fract_y
_atom_site_fract_z
_atom_site_U_iso_or_equiv
_atom_site_adp_type
_atom_site_occupancy
_atom_site_site_symmetry_order
_atom_site_calc_flag
_atom_site_refinement_flags_posn
_atom_site_refinement_flags_adp
_atom_site_refinement_flags_occupancy
_atom_site_disorder_assembly
_atom_site_disorder_group
O11 O 0.60202(8) 0.55803(8) 0.8138(3) 0.0713(5) Uani 1 1 d D U . . .
O12 O 0.54684(9) 0.62486(8) 0.7940(2) 0.0722(5) Uani 1 1 d D U . . .
N20 N 0.49532(16) 0.51748(14) 0.0325(3) 0.1115(12) Uani 1 1 d D U . . .
C13 C 0.56792(10) 0.58436(10) 0.7319(3) 0.0651(6) Uani 1 1 d D U . . .
C14 C 0.55107(11) 0.56663(11) 0.5426(3) 0.0718(7) Uani 1 1 d D U . . .
C15 C 0.57048(12) 0.51977(12) 0.4733(4) 0.0830(9) Uani 1 1 d D U . . .
H15 H 0.594667 0.500057 0.539282 0.100 Uiso 1 1 calc R U . . .
C16 C 0.55298(14) 0.50256(14) 0.3016(4) 0.0937(10) Uani 1 1 d D U . . .
H16 H 0.565332 0.471004 0.254083 0.112 Uiso 1 1 calc R U . . .
C17 C 0.51737(15) 0.53246(15) 0.2030(3) 0.0977(10) Uani 1 1 d D U . . .
C18 C 0.50062(17) 0.57804(16) 0.2704(3) 0.0935(9) Uani 1 1 d D U . . .
H18 H 0.477255 0.598604 0.203967 0.112 Uiso 1 1 calc R U . . .
C19 C 0.51821(15) 0.59513(14) 0.4421(3) 0.0846(9) Uani 1 1 d D U . . .
H19 H 0.506531 0.627296 0.486711 0.102 Uiso 1 1 calc R U . . .
N1 N 0.64101(7) 0.59769(7) 0.1446(2) 0.0440(4) Uani 1 1 d . . . . .
H1A H 0.627556 0.583165 0.049655 0.053 Uiso 1 1 calc R U . . .
H1B H 0.665326 0.581842 0.204658 0.053 Uiso 1 1 calc R U . . .
N2 N 0.58731(7) 0.66995(7) 0.1108(2) 0.0450(4) Uani 1 1 d . . . . .
H2A H 0.572979 0.656605 0.015285 0.054 Uiso 1 1 calc R U . . .
H2B H 0.577408 0.700270 0.149617 0.054 Uiso 1 1 calc R U . . .
C1 C 0.65119(6) 0.66993(7) 0.3560(2) 0.0317(3) Uani 1 1 d . . . . .
C2 C 0.65772(7) 0.72437(7) 0.3518(2) 0.0327(4) Uani 1 1 d . . . . .
H2 H 0.641951 0.744241 0.260617 0.039 Uiso 1 1 calc R U . . .
C3 C 0.62447(7) 0.64391(8) 0.1977(2) 0.0378(4) Uani 1 1 d . . . . .
C6 C 0.68789(6) 0.74858(6) 0.4848(2) 0.0288(3) Uani 1 1 d . . . . .
H6 H 0.691832 0.784919 0.482286 0.035 Uiso 1 1 calc R U . . .
C7 C 0.71235(6) 0.71996(6) 0.62138(18) 0.0259(3) Uani 1 1 d . . . . .
C8 C 0.70420(7) 0.66535(6) 0.6287(2) 0.0308(3) Uani 1 1 d . . . . .
H8 H 0.719017 0.645554 0.722053 0.037 Uiso 1 1 calc R U . . .
C9 C 0.67385(7) 0.64118(6) 0.4956(2) 0.0345(4) Uani 1 1 d . . . . .
H9 H 0.668661 0.605021 0.500265 0.041 Uiso 1 1 calc R U . . .
C10 C 0.750000 0.750000 0.750000 0.0256(6) Uani 1 4 d S T P . .

loop_
_atom_site_aniso_label
_atom_site_aniso_U_11
_atom_site_aniso_U_22
_atom_site_aniso_U_33
_atom_site_aniso_U_23
_atom_site_aniso_U_13
_atom_site_aniso_U_12
O11 0.0807(11) 0.0932(13) 0.0400(9) -0.0237(9) -0.0031(8) -0.0372(10)
O12 0.1005(14) 0.0879(12) 0.0282(8) -0.0151(8) -0.0115(8) -0.0286(10)
N20 0.168(3) 0.132(2) 0.0344(13) -0.0112(12) 0.0087(15) -0.106(2)
C13 0.0792(14) 0.0916(15) 0.0247(10) -0.0116(10) -0.0015(9) -0.0508(12)
C14 0.0931(16) 0.0988(16) 0.0235(10) -0.0127(10) 0.0050(9) -0.0663(13)
C15 0.1027(18) 0.1138(19) 0.0326(11) -0.0234(12) 0.0149(11) -0.0686(15)
C16 0.121(2) 0.120(2) 0.0397(13) -0.0302(13) 0.0253(13) -0.0812(17)
C17 0.140(2) 0.1234(19) 0.0294(12) -0.0049(12) 0.0032(12) -0.0998(17)
C18 0.138(2) 0.116(2) 0.0268(12) 0.0031(12) -0.0127(13) -0.0733(18)
C19 0.117(2) 0.1071(19) 0.0297(12) -0.0044(12) -0.0117(12) -0.0613(16)
N1 0.0564(9) 0.0493(9) 0.0264(8) -0.0091(6) -0.0008(6) -0.0202(7)
N2 0.0473(8) 0.0631(10) 0.0245(7) -0.0067(7) -0.0080(6) -0.0132(7)
C1 0.0369(8) 0.0414(8) 0.0168(8) -0.0034(6) 0.0002(6) -0.0104(7)
C2 0.0371(8) 0.0440(9) 0.0170(7) 0.0009(6) -0.0009(6) -0.0063(6)
C3 0.0444(9) 0.0488(10) 0.0200(8) -0.0011(6) -0.0019(6) -0.0185(7)
C6 0.0366(7) 0.0335(7) 0.0164(7) -0.0020(6) -0.0006(5) -0.0033(5)
C7 0.0321(7) 0.0332(7) 0.0124(7) -0.0028(5) 0.0026(5) -0.0026(5)
C8 0.0407(8) 0.0328(7) 0.0188(8) 0.0019(5) 0.0017(6) -0.0034(6)
C9 0.0452(9) 0.0339(8) 0.0245(8) 0.0012(6) 0.0023(7) -0.0116(6)
C10 0.0314(9) 0.0314(9) 0.0139(14) 0.000 0.000 0.000

loop_
_atom_type_symbol
_atom_type_description
_atom_type_scat_dispersion_real
_atom_type_scat_dispersion_imag
_atom_type_scat_source
C C 0.0033 0.0016 'International Tables Vol C Tables 4.2.6.8 and 6.1.1.4'
H H 0.0000 0.0000 'International Tables Vol C Tables 4.2.6.8 and 6.1.1.4'
N N 0.0061 0.0033 'International Tables Vol C Tables 4.2.6.8 and 6.1.1.4'
O O 0.0106 0.0060 'International Tables Vol C Tables 4.2.6.8 and 6.1.1.4'

loop_
_geom_angle_atom_site_label_1
_geom_angle_atom_site_label_2
_geom_angle_atom_site_label_3
_geom_angle
_geom_angle_site_symmetry_1
_geom_angle_site_symmetry_3
_geom_angle_publ_flag
N20 N20 C17 122.9(6) 5_665 . ?
O11 C13 C14 118.4(2) . . ?
O12 C13 O11 124.4(2) . . ?
O12 C13 C14 117.2(2) . . ?
C15 C14 C13 119.3(3) . . ?
C19 C14 C13 121.4(3) . . ?
C19 C14 C15 119.3(2) . . ?
C14 C15 H15 120.5 . . ?
C14 C15 C16 118.9(3) . . ?
C16 C15 H15 120.5 . . ?
C15 C16 H16 119.9 . . ?
C17 C16 C15 120.2(3) . . ?
C17 C16 H16 119.9 . . ?
C16 C17 N20 124.7(4) . . ?
C18 C17 N20 115.7(4) . . ?
C18 C17 C16 119.5(3) . . ?
C17 C18 H18 120.0 . . ?
C17 C18 C19 120.1(4) . . ?
C19 C18 H18 120.0 . . ?
C14 C19 C18 121.9(4) . . ?
C14 C19 H19 119.1 . . ?
C18 C19 H19 119.1 . . ?
H1A N1 H1B 120.0 . . ?
C3 N1 H1A 120.0 . . ?
C3 N1 H1B 120.0 . . ?
H2A N2 H2B 120.0 . . ?
C3 N2 H2A 120.0 . . ?
C3 N2 H2B 120.0 . . ?
C2 C1 C3 118.36(15) . . ?
C9 C1 C2 119.42(14) . . ?
C9 C1 C3 121.91(15) . . ?
C1 C2 H2 120.3 . . ?
C6 C2 C1 119.45(15) . . ?
C6 C2 H2 120.3 . . ?
N1 C3 N2 122.52(17) . . ?
N1 C3 C1 118.81(17) . . ?
N2 C3 C1 118.55(17) . . ?
C2 C6 H6 119.2 . . ?
C2 C6 C7 121.62(14) . . ?
C7 C6 H6 119.2 . . ?
C6 C7 C8 118.72(14) . . ?
C6 C7 C10 117.38(12) . . ?
C8 C7 C10 123.79(12) . . ?
C7 C8 H8 120.2 . . ?
C9 C8 C7 119.50(15) . . ?
C9 C8 H8 120.2 . . ?
C1 C9 C8 121.21(14) . . ?
C1 C9 H9 119.4 . . ?
C8 C9 H9 119.4 . . ?
C7 C10 C7 111.87(6) 6_577 . ?
C7 C10 C7 104.77(10) 3_665 . ?
C7 C10 C7 104.77(10) 6_577 8_757 ?
C7 C10 C7 111.87(5) 8_757 . ?
C7 C10 C7 111.87(5) 6_577 3_665 ?
C7 C10 C7 111.87(5) 8_757 3_665 ?

loop_
_geom_bond_atom_site_label_1
_geom_bond_atom_site_label_2
_geom_bond_distance
_geom_bond_site_symmetry_2
_geom_bond_publ_flag
O11 C13 1.250(3) . ?
O12 C13 1.248(3) . ?
N20 N20 1.037(7) 5_665 ?
N20 C17 1.424(3) . ?
C13 C14 1.522(2) . ?
C14 C15 1.387(4) . ?
C14 C19 1.330(5) . ?
C15 H15 0.9300 . ?
C15 C16 1.406(4) . ?
C16 H16 0.9300 . ?
C16 C17 1.387(4) . ?
C17 C18 1.331(6) . ?
C18 H18 0.9300 . ?
C18 C19 1.406(3) . ?
C19 H19 0.9300 . ?
N1 H1A 0.8600 . ?
N1 H1B 0.8600 . ?
N1 C3 1.308(3) . ?
N2 H2A 0.8600 . ?
N2 H2B 0.8600 . ?
N2 C3 1.319(3) . ?
C1 C2 1.395(2) . ?
C1 C3 1.500(2) . ?
C1 C9 1.384(2) . ?
C2 H2 0.9300 . ?
C2 C6 1.386(2) . ?
C6 H6 0.9300 . ?
C6 C7 1.387(2) . ?
C7 C8 1.406(2) . ?
C7 C10 1.5468(14) . ?
C8 H8 0.9300 . ?
C8 C9 1.389(2) . ?
C9 H9 0.9300 . ?

loop_
_geom_torsion_atom_site_label_1
_geom_torsion_atom_site_label_2
_geom_torsion_atom_site_label_3
_geom_torsion_atom_site_label_4
_geom_torsion
_geom_torsion_site_symmetry_1
_geom_torsion_site_symmetry_2
_geom_torsion_site_symmetry_3
_geom_torsion_site_symmetry_4
_geom_torsion_publ_flag
O11 C13 C14 C15 5.4(3) . . . . ?
O11 C13 C14 C19 -174.5(2) . . . . ?
O12 C13 C14 C15 -175.3(2) . . . . ?
O12 C13 C14 C19 4.8(3) . . . . ?
N20 N20 C17 C16 -0.5(6) 5_665 . . . ?
N20 N20 C17 C18 -178.7(4) 5_665 . . . ?
N20 C17 C18 C19 177.1(3) . . . . ?
C13 C14 C15 C16 177.3(2) . . . . ?
C13 C14 C19 C18 -177.2(2) . . . . ?
C14 C15 C16 C17 0.8(4) . . . . ?
C15 C14 C19 C18 2.9(4) . . . . ?
C15 C16 C17 N20 -176.9(2) . . . . ?
C15 C16 C17 C18 1.2(4) . . . . ?
C16 C17 C18 C19 -1.2(4) . . . . ?
C17 C18 C19 C14 -0.9(5) . . . . ?
C19 C14 C15 C16 -2.8(4) . . . . ?
C1 C2 C6 C7 0.7(2) . . . . ?
C2 C1 C3 N1 143.33(17) . . . . ?
C2 C1 C3 N2 -32.7(2) . . . . ?
C2 C1 C9 C8 -1.8(3) . . . . ?
C2 C6 C7 C8 -2.9(2) . . . . ?
C2 C6 C7 C10 173.40(12) . . . . ?
C3 C1 C2 C6 -172.04(15) . . . . ?
C3 C1 C9 C8 171.64(16) . . . . ?
C6 C7 C8 C9 2.7(2) . . . . ?
C6 C7 C10 C7 -172.42(12) . . . 8_757 ?
C6 C7 C10 C7 -51.02(10) . . . 3_665 ?
C6 C7 C10 C7 70.37(8) . . . 6_577 ?
C7 C8 C9 C1 -0.4(3) . . . . ?
C8 C7 C10 C7 3.63(15) . . . 8_757 ?
C8 C7 C10 C7 125.02(16) . . . 3_665 ?
C8 C7 C10 C7 -113.58(18) . . . 6_577 ?
C9 C1 C2 C6 1.7(2) . . . . ?
C9 C1 C3 N1 -30.2(2) . . . . ?
C9 C1 C3 N2 153.82(17) . . . . ?
C10 C7 C8 C9 -173.34(13) . . . . ?

loop_
_platon_squeeze_void_nr
_platon_squeeze_void_average_x
_platon_squeeze_void_average_y
_platon_squeeze_void_average_z
_platon_squeeze_void_volume
_platon_squeeze_void_count_electrons
_platon_squeeze_void_content
1 -0.250 0.250 -0.051 1282 537 ' '
2 0.250 0.750 -0.059 1281 537 ' '

loop_
_twin_individual_id
_twin_individual_mass_fraction_refined
1 0.568(2)
2 0.432(2)
